data_2233365
loop_
_publ_author_name
'Abou, Akoun'
'Sessouma, Bintou'
'Djand\'e, Abdoulaye'
'Saba, Adama'
'Kakou-Yao, Rita'

_publ_section_title
;
 2-Oxo-2<i>H</i>-chromen-4-yl 4-<i>tert</i>-butylbenzoate
;
_journal_coeditor_code BH2408
_journal_issue 2
_journal_name_full 'Acta Crystallographica Section E'
_journal_page_first o537
_journal_page_last o538
_journal_paper_doi 10.1107/S160053681200298X
_journal_volume 68
_journal_year 2012
_chemical_formula_iupac 'C20 H18 O4'
_chemical_formula_moiety 'C20 H18 O4'
_chemical_formula_sum 'C20 H18 O4'
_chemical_formula_weight 322.34
_chemical_melting_point_gt 381
_chemical_melting_point_lt 383
_chemical_name_systematic
;
2-Oxo-2<i>H</i>-chromen-4-yl 4-<i>tert</i>-butylbenzoate
;
_space_group_IT_number 2
_symmetry_cell_setting triclinic
_symmetry_space_group_name_Hall '-P 1'
_symmetry_space_group_name_H-M 'P -1'
_atom_sites_solution_hydrogens geom
_atom_sites_solution_primary direct
_atom_sites_solution_secondary difmap
_audit_creation_method SHELXL97
_cell_angle_alpha 98.4810(10)
_cell_angle_beta 93.6550(10)
_cell_angle_gamma 102.359(2)
_cell_formula_units_Z 2
_cell_length_a 6.4319(2)
_cell_length_b 9.3498(3)
_cell_length_c 14.5505(5)
_cell_measurement_reflns_used 11164
_cell_measurement_temperature 298
_cell_measurement_theta_max 29.04
_cell_measurement_theta_min 2.84
_cell_volume 841.27(5)
_computing_cell_refinement 'DENZO and SCALEPACK (Otwinowski & Minor, 1997)'
_computing_data_collection 'COLLECT (Hooft, 1998)'
_computing_data_reduction 'DENZO and SCALEPACK (Otwinowski & Minor, 1997)'
_computing_molecular_graphics 'PLATON (Spek, 2009)'
_computing_publication_material
;
SHELXL97 (Sheldrick, 2008), publCIF (Westrip, 2010) and WinGX
(Farrugia, 1999)
;
_computing_structure_refinement 'SHELXL97 (Sheldrick, 2008)'
_computing_structure_solution 'SIR2004 (Burla <i>et al.</i>, 2005)'
_diffrn_ambient_temperature 298
_diffrn_measured_fraction_theta_full 0.981
_diffrn_measured_fraction_theta_max 0.937
_diffrn_measurement_device_type 'Nonius KappaCCD'
_diffrn_measurement_method '\f and \w scans'
_diffrn_radiation_monochromator graphite
_diffrn_radiation_source 'fine-focus sealed tube'
_diffrn_radiation_type MoK\a
_diffrn_radiation_wavelength 0.71073
_diffrn_reflns_av_R_equivalents 0.0333
_diffrn_reflns_av_sigmaI/netI 0.0365
_diffrn_reflns_limit_h_max 8
_diffrn_reflns_limit_h_min -8
_diffrn_reflns_limit_k_max 12
_diffrn_reflns_limit_k_min -12
_diffrn_reflns_limit_l_max 19
_diffrn_reflns_limit_l_min -19
_diffrn_reflns_number 11164
_diffrn_reflns_theta_full 26.43
_diffrn_reflns_theta_max 29.04
_diffrn_reflns_theta_min 2.84
_exptl_absorpt_coefficient_mu 0.088
_exptl_absorpt_correction_type none
_exptl_crystal_colour colourless
_exptl_crystal_density_diffrn 1.273
_exptl_crystal_density_method 'not measured'
_exptl_crystal_description parallelepiped
_exptl_crystal_F_000 340
_exptl_crystal_size_max 0.50
_exptl_crystal_size_mid 0.30
_exptl_crystal_size_min 0.14
_refine_diff_density_max 0.175
_refine_diff_density_min -0.162
_refine_ls_extinction_method none
_refine_ls_goodness_of_fit_ref 1.049
_refine_ls_hydrogen_treatment constr
_refine_ls_matrix_type full
_refine_ls_number_constraints 108
_refine_ls_number_parameters 247
_refine_ls_number_reflns 4198
_refine_ls_number_restraints 10
_refine_ls_restrained_S_all 1.048
_refine_ls_R_factor_all 0.0853
_refine_ls_R_factor_gt 0.0568
_refine_ls_shift/su_max 0.000
_refine_ls_shift/su_mean 0.000
_refine_ls_structure_factor_coef Fsqd
_refine_ls_weighting_details 'calc w=1/[\s^2^(Fo^2^)+(0.0589P)^2^+0.1855P] where P=(Fo^2^+2Fc^2^)/3'
_refine_ls_weighting_scheme calc
_refine_ls_wR_factor_gt 0.1351
_refine_ls_wR_factor_ref 0.1565
_reflns_number_gt 2926
_reflns_number_total 4198
_reflns_threshold_expression I>2\s(I)
_cod_data_source_file bh2408.cif
_cod_data_source_block I
_cod_database_code 2233365
_cod_database_fobs_code 2233365

loop_
_symmetry_equiv_pos_as_xyz
'x, y, z'
'-x, -y, -z'

loop_
_atom_site_type_symbol
_atom_site_label
_atom_site_fract_x
_atom_site_fract_y
_atom_site_fract_z
_atom_site_U_iso_or_equiv
_atom_site_adp_type
_atom_site_calc_flag
_atom_site_refinement_flags
_atom_site_occupancy
_atom_site_symmetry_multiplicity
_atom_site_disorder_assembly
_atom_site_disorder_group
O O1 0.44961(18) 1.29961(11) 0.47812(8) 0.0616(3) Uani d . 1 1 . .
C C14 0.3413(2) 0.39183(15) 0.12787(10) 0.0501(3) Uani d . 1 1 A .
O O3 0.41921(18) 0.87715(12) 0.33682(9) 0.0691(4) Uani d . 1 1 . .
O O2 0.1580(2) 1.22217(14) 0.54429(9) 0.0740(4) Uani d . 1 1 . .
C C4 0.6027(2) 1.13127(16) 0.37549(10) 0.0534(4) Uani d . 1 1 . .
C C12 0.4620(3) 0.60660(18) 0.24953(12) 0.0651(5) Uani d . 1 1 . .
H H12 0.5638 0.6592 0.2978 0.078 Uiso calc R 1 1 . .
O O4 0.1052(2) 0.85839(15) 0.25363(10) 0.0838(4) Uani d . 1 1 . .
C C5 0.6076(3) 1.27317(17) 0.42286(11) 0.0545(4) Uani d . 1 1 . .
C C11 0.2870(2) 0.66128(15) 0.22615(10) 0.0497(3) Uani d . 1 1 . .
C C16 0.1363(3) 0.57977(18) 0.15545(12) 0.0623(4) Uani d . 1 1 A .
H H16 0.0149 0.6138 0.1402 0.075 Uiso calc R 1 1 . .
C C13 0.4863(3) 0.47264(18) 0.20086(12) 0.0671(5) Uani d . 1 1 . .
H H13 0.6042 0.4362 0.2180 0.080 Uiso calc R 1 1 . .
C C2 0.2658(3) 1.04280(16) 0.43723(12) 0.0590(4) Uani d . 1 1 . .
H H2 0.1486 0.9663 0.4403 0.071 Uiso calc R 1 1 . .
C C10 0.2528(3) 0.80567(16) 0.27141(11) 0.0537(4) Uani d . 1 1 . .
C C17 0.3724(3) 0.24640(16) 0.07275(11) 0.0551(4) Uani d . 1 1 . .
C C15 0.1651(3) 0.44763(18) 0.10713(12) 0.0628(4) Uani d . 1 1 . .
H H15 0.0626 0.3948 0.0592 0.075 Uiso calc R 1 1 A .
C C6 0.7699(3) 1.39340(19) 0.41635(13) 0.0679(5) Uani d . 1 1 . .
H H6 0.7691 1.4877 0.4473 0.081 Uiso calc R 1 1 . .
C C3 0.4194(2) 1.01742(16) 0.38416(11) 0.0550(4) Uani d . 1 1 . .
C C9 0.7722(3) 1.1114(2) 0.32308(12) 0.0681(5) Uani d . 1 1 . .
H H9 0.7745 1.0176 0.2919 0.082 Uiso calc R 1 1 . .
C C1 0.2803(3) 1.18853(17) 0.49010(12) 0.0575(4) Uani d . 1 1 . .
C C8 0.9354(3) 1.2308(3) 0.31767(14) 0.0803(6) Uani d . 1 1 . .
H H8 1.0485 1.2174 0.2831 0.096 Uiso calc R 1 1 . .
C C7 0.9322(3) 1.3711(2) 0.36341(15) 0.0780(5) Uani d . 1 1 . .
H H7 1.0420 1.4513 0.3581 0.094 Uiso calc R 1 1 . .
C C18A 0.2652(7) 0.2152(4) -0.0279(2) 0.0881(11) Uani d PD 0.711(4) 1 A 1
H H18A 0.3211 0.2965 -0.0593 0.132 Uiso calc PR 0.711(4) 1 A 1
H H18B 0.1135 0.2042 -0.0269 0.132 Uiso calc PR 0.711(4) 1 A 1
H H18C 0.2940 0.1256 -0.0604 0.132 Uiso calc PR 0.711(4) 1 A 1
C C19A 0.6141(5) 0.2536(4) 0.0647(3) 0.0893(11) Uani d PD 0.711(4) 1 A 1
H H19A 0.6306 0.1656 0.0255 0.134 Uiso calc PR 0.711(4) 1 A 1
H H19B 0.6857 0.2605 0.1257 0.134 Uiso calc PR 0.711(4) 1 A 1
H H19C 0.6752 0.3392 0.0381 0.134 Uiso calc PR 0.711(4) 1 A 1
C C20A 0.2862(7) 0.1213(3) 0.1233(2) 0.0839(10) Uani d PD 0.711(4) 1 A 1
H H20A 0.1356 0.1128 0.1267 0.126 Uiso calc PR 0.711(4) 1 A 1
H H20B 0.3579 0.1406 0.1852 0.126 Uiso calc PR 0.711(4) 1 A 1
H H20C 0.3098 0.0303 0.0902 0.126 Uiso calc PR 0.711(4) 1 A 1
C C18B 0.392(4) 0.266(2) -0.0247(12) 0.0881(11) Uani d PD 0.144(4) 1 A 2
H H18D 0.5084 0.3477 -0.0275 0.132 Uiso calc PR 0.144(4) 1 A 2
H H18E 0.2615 0.2846 -0.0508 0.132 Uiso calc PR 0.144(4) 1 A 2
H H18F 0.4180 0.1769 -0.0597 0.132 Uiso calc PR 0.144(4) 1 A 2
C C19B 0.554(3) 0.190(2) 0.1180(13) 0.0893(11) Uani d PD 0.144(4) 1 A 2
H H19D 0.5548 0.0926 0.0857 0.134 Uiso calc PR 0.144(4) 1 A 2
H H19E 0.5330 0.1849 0.1823 0.134 Uiso calc PR 0.144(4) 1 A 2
H H19F 0.6884 0.2563 0.1144 0.134 Uiso calc PR 0.144(4) 1 A 2
C C20B 0.154(3) 0.1210(15) 0.0767(14) 0.0839(10) Uani d PD 0.144(4) 1 A 2
H H20D 0.0333 0.1525 0.0515 0.126 Uiso calc PR 0.144(4) 1 A 2
H H20E 0.1378 0.1083 0.1403 0.126 Uiso calc PR 0.144(4) 1 A 2
H H20F 0.1639 0.0284 0.0406 0.126 Uiso calc PR 0.144(4) 1 A 2
C C18C 0.512(3) 0.2889(16) 0.0029(10) 0.0881(11) Uani d PD 0.146(3) 1 A 3
H H18G 0.6459 0.3494 0.0330 0.132 Uiso calc PR 0.146(3) 1 A 3
H H18H 0.4467 0.3441 -0.0364 0.132 Uiso calc PR 0.146(3) 1 A 3
H H18I 0.5370 0.2016 -0.0342 0.132 Uiso calc PR 0.146(3) 1 A 3
C C19C 0.465(3) 0.1613(18) 0.1414(11) 0.0893(11) Uani d PD 0.146(3) 1 A 3
H H19G 0.4762 0.0664 0.1090 0.134 Uiso calc PR 0.146(3) 1 A 3
H H19H 0.3729 0.1470 0.1902 0.134 Uiso calc PR 0.146(3) 1 A 3
H H19I 0.6045 0.2170 0.1681 0.134 Uiso calc PR 0.146(3) 1 A 3
C C20C 0.151(3) 0.1494(14) 0.0290(12) 0.0839(10) Uani d PD 0.146(3) 1 A 3
H H20G 0.0924 0.1971 -0.0174 0.126 Uiso calc PR 0.146(3) 1 A 3
H H20H 0.0553 0.1377 0.0769 0.126 Uiso calc PR 0.146(3) 1 A 3
H H20I 0.1671 0.0537 0.0004 0.126 Uiso calc PR 0.146(3) 1 A 3

loop_
_atom_site_aniso_label
_atom_site_aniso_U_11
_atom_site_aniso_U_22
_atom_site_aniso_U_33
_atom_site_aniso_U_12
_atom_site_aniso_U_13
_atom_site_aniso_U_23
O1 0.0675(7) 0.0415(5) 0.0719(7) 0.0107(5) 0.0124(5) -0.0031(5)
C14 0.0553(8) 0.0396(7) 0.0530(8) 0.0100(6) 0.0031(6) 0.0018(6)
O3 0.0669(7) 0.0466(6) 0.0872(8) 0.0212(5) -0.0081(6) -0.0158(5)
O2 0.0765(8) 0.0623(7) 0.0795(8) 0.0150(6) 0.0226(6) -0.0061(6)
C4 0.0596(9) 0.0490(8) 0.0510(8) 0.0159(6) 0.0010(6) 0.0033(6)
C12 0.0680(10) 0.0546(9) 0.0662(10) 0.0222(7) -0.0162(8) -0.0138(7)
O4 0.0957(10) 0.0718(8) 0.0843(9) 0.0461(7) -0.0186(7) -0.0141(7)
C5 0.0616(9) 0.0469(8) 0.0546(8) 0.0136(6) 0.0032(7) 0.0064(6)
C11 0.0569(8) 0.0403(7) 0.0510(8) 0.0121(6) 0.0050(6) 0.0031(6)
C16 0.0559(9) 0.0595(9) 0.0694(10) 0.0220(7) -0.0057(7) -0.0043(8)
C13 0.0699(10) 0.0575(9) 0.0706(11) 0.0294(8) -0.0168(8) -0.0114(8)
C2 0.0608(9) 0.0419(7) 0.0707(10) 0.0101(6) 0.0048(7) 0.0005(7)
C10 0.0614(9) 0.0450(7) 0.0553(8) 0.0173(6) 0.0038(7) 0.0032(6)
C17 0.0630(9) 0.0433(7) 0.0565(9) 0.0141(6) 0.0046(7) -0.0024(6)
C15 0.0551(9) 0.0557(9) 0.0695(10) 0.0136(7) -0.0081(7) -0.0111(7)
C6 0.0731(11) 0.0516(9) 0.0747(11) 0.0062(8) 0.0028(9) 0.0102(8)
C3 0.0611(9) 0.0405(7) 0.0608(9) 0.0165(6) -0.0026(7) -0.0036(6)
C9 0.0693(10) 0.0744(11) 0.0607(10) 0.0247(9) 0.0060(8) -0.0002(8)
C1 0.0621(9) 0.0469(8) 0.0610(9) 0.0134(7) 0.0050(7) 0.0001(7)
C8 0.0673(11) 0.1024(16) 0.0702(12) 0.0151(10) 0.0156(9) 0.0135(11)
C7 0.0711(11) 0.0790(13) 0.0798(12) 0.0017(9) 0.0084(9) 0.0219(10)
C18A 0.122(3) 0.077(2) 0.0622(15) 0.044(2) -0.0175(19) -0.0209(14)
C19A 0.0668(16) 0.084(2) 0.106(3) 0.0231(15) 0.0170(16) -0.0296(18)
C20A 0.125(3) 0.0432(11) 0.086(2) 0.0221(15) 0.0319(19) 0.0047(13)
C18B 0.122(3) 0.077(2) 0.0622(15) 0.044(2) -0.0175(19) -0.0209(14)
C19B 0.0668(16) 0.084(2) 0.106(3) 0.0231(15) 0.0170(16) -0.0296(18)
C20B 0.125(3) 0.0432(11) 0.086(2) 0.0221(15) 0.0319(19) 0.0047(13)
C18C 0.122(3) 0.077(2) 0.0622(15) 0.044(2) -0.0175(19) -0.0209(14)
C19C 0.0668(16) 0.084(2) 0.106(3) 0.0231(15) 0.0170(16) -0.0296(18)
C20C 0.125(3) 0.0432(11) 0.086(2) 0.0221(15) 0.0319(19) 0.0047(13)

loop_
_atom_type_symbol
_atom_type_description
_atom_type_scat_dispersion_real
_atom_type_scat_dispersion_imag
_atom_type_scat_source
C C 0.0033 0.0016 'International Tables Vol C Tables 4.2.6.8 and 6.1.1.4'
H H 0.0000 0.0000 'International Tables Vol C Tables 4.2.6.8 and 6.1.1.4'
O O 0.0106 0.0060 'International Tables Vol C Tables 4.2.6.8 and 6.1.1.4'

loop_
_geom_angle_atom_site_label_1
_geom_angle_atom_site_label_2
_geom_angle_atom_site_label_3
_geom_angle
C1 O1 C5 122.13(12)
C15 C14 C13 116.78(13)
C15 C14 C17 121.34(13)
C13 C14 C17 121.88(13)
C10 O3 C3 119.42(12)
C5 C4 C9 118.27(15)
C5 C4 C3 116.26(14)
C9 C4 C3 125.47(15)
C11 C12 C13 119.84(14)
C11 C12 H12 120.1
C13 C12 H12 120.1
O1 C5 C6 116.91(14)
O1 C5 C4 121.30(14)
C6 C5 C4 121.79(16)
C12 C11 C16 118.93(13)
C12 C11 C10 123.52(14)
C16 C11 C10 117.54(13)
C11 C16 C15 120.26(14)
C11 C16 H16 119.9
C15 C16 H16 119.9
C14 C13 C12 122.17(14)
C14 C13 H13 118.9
C12 C13 H13 118.9
C3 C2 C1 120.32(15)
C3 C2 H2 119.8
C1 C2 H2 119.8
O4 C10 O3 122.60(14)
O4 C10 C11 126.25(15)
O3 C10 C11 111.12(12)
C18C C17 C20A 143.4(6)
C18B C17 C20A 136.4(7)
C18C C17 C14 105.8(5)
C18B C17 C14 108.4(6)
C20A C17 C14 109.06(15)
C18C C17 C19C 113.7(8)
C18B C17 C19C 136.7(8)
C14 C17 C19C 108.2(5)
C18C C17 C19B 87.6(9)
C18B C17 C19B 114.8(8)
C20A C17 C19B 69.0(8)
C14 C17 C19B 112.8(5)
C18C C17 C18A 64.7(7)
C20A C17 C18A 110.4(2)
C14 C17 C18A 112.45(16)
C19C C17 C18A 138.0(5)
C19B C17 C18A 131.7(6)
C18C C17 C19A 47.3(7)
C18B C17 C19A 78.1(9)
C20A C17 C19A 108.4(2)
C14 C17 C19A 110.35(15)
C19C C17 C19A 67.9(7)
C18A C17 C19A 106.2(2)
C18C C17 C20C 112.4(7)
C18B C17 C20C 81.3(9)
C20A C17 C20C 65.9(6)
C14 C17 C20C 109.1(5)
C19C C17 C20C 107.5(7)
C19B C17 C20C 125.8(8)
C18A C17 C20C 48.9(7)
C19A C17 C20C 139.5(5)
C18C C17 C20B 136.6(8)
C18B C17 C20B 108.4(8)
C14 C17 C20B 106.5(5)
C19C C17 C20B 82.4(9)
C19B C17 C20B 105.6(8)
C18A C17 C20B 76.5(7)
C19A C17 C20B 138.2(6)
C14 C15 C16 121.97(14)
C14 C15 H15 119.0
C16 C15 H15 119.0
C7 C6 C5 118.66(17)
C7 C6 H6 120.7
C5 C6 H6 120.7
C2 C3 O3 122.37(15)
C2 C3 C4 122.51(14)
O3 C3 C4 115.05(14)
C8 C9 C4 119.91(18)
C8 C9 H9 120.0
C4 C9 H9 120.0
O2 C1 O1 116.63(14)
O2 C1 C2 126.09(16)
O1 C1 C2 117.28(14)
C9 C8 C7 120.33(18)
C9 C8 H8 119.8
C7 C8 H8 119.8
C6 C7 C8 121.00(18)
C6 C7 H7 119.5
C8 C7 H7 119.5
C17 C18A H18A 109.5
C17 C18A H18B 109.5
C17 C18A H18C 109.5
C17 C19A H19A 109.5
C17 C19A H19B 109.5
C17 C19A H19C 109.5
C17 C20A H20A 109.5
C17 C20A H20B 109.5
C17 C20A H20C 109.5
C17 C18B H18D 109.5
C17 C18B H18E 109.5
H18D C18B H18E 109.5
C17 C18B H18F 109.5
H18D C18B H18F 109.5
H18E C18B H18F 109.5
C17 C19B H19D 109.5
C17 C19B H19E 109.5
H19D C19B H19E 109.5
C17 C19B H19F 109.5
H19D C19B H19F 109.5
H19E C19B H19F 109.5
C17 C20B H20D 109.5
C17 C20B H20E 109.5
H20D C20B H20E 109.5
C17 C20B H20F 109.5
H20D C20B H20F 109.5
H20E C20B H20F 109.5
C17 C18C H18G 109.5
C17 C18C H18H 109.5
C17 C18C H18I 109.5
C17 C19C H19G 109.5
C17 C19C H19H 109.5
C17 C19C H19I 109.5
C17 C20C H20G 109.5
C17 C20C H20H 109.5
C17 C20C H20I 109.5

loop_
_geom_bond_atom_site_label_1
_geom_bond_atom_site_label_2
_geom_bond_distance
O1 C1 1.374(2)
O1 C5 1.3760(19)
C14 C15 1.380(2)
C14 C13 1.380(2)
C14 C17 1.5322(19)
O3 C10 1.3691(19)
O3 C3 1.3883(17)
O2 C1 1.2048(19)
C4 C5 1.395(2)
C4 C9 1.398(2)
C4 C3 1.435(2)
C12 C11 1.376(2)
C12 C13 1.390(2)
C12 H12 0.9300
O4 C10 1.1906(18)
C5 C6 1.380(2)
C11 C16 1.380(2)
C11 C10 1.4792(19)
C16 C15 1.383(2)
C16 H16 0.9300
C13 H13 0.9300
C2 C3 1.331(2)
C2 C1 1.444(2)
C2 H2 0.9300
C17 C18C 1.442(16)
C17 C18B 1.465(17)
C17 C20A 1.498(3)
C17 C19C 1.533(17)
C17 C19B 1.533(16)
C17 C18A 1.538(3)
C17 C19A 1.554(3)
C17 C20C 1.557(16)
C17 C20B 1.634(17)
C15 H15 0.9300
C6 C7 1.369(3)
C6 H6 0.9300
C9 C8 1.375(3)
C9 H9 0.9300
C8 C7 1.385(3)
C8 H8 0.9300
C7 H7 0.9300
C18A H18A 0.9600
C18A H18B 0.9600
C18A H18C 0.9600
C19A H19A 0.9600
C19A H19B 0.9600
C19A H19C 0.9600
C20A H20A 0.9600
C20A H20B 0.9600
C20A H20C 0.9600
C18B H18D 0.9600
C18B H18E 0.9600
C18B H18F 0.9600
C19B H19D 0.9600
C19B H19E 0.9600
C19B H19F 0.9600
C20B H20D 0.9600
C20B H20E 0.9600
C20B H20F 0.9600
C18C H18G 0.9600
C18C H18H 0.9600
C18C H18I 0.9600
C19C H19G 0.9600
C19C H19H 0.9600
C19C H19I 0.9600
C20C H20G 0.9600
C20C H20H 0.9600
C20C H20I 0.9600

loop_
_geom_hbond_atom_site_label_D
_geom_hbond_atom_site_label_H
_geom_hbond_atom_site_label_A
_geom_hbond_site_symmetry_A
_geom_hbond_distance_DH
_geom_hbond_distance_HA
_geom_hbond_distance_DA
_geom_hbond_angle_DHA
_geom_hbond_publ_flag
C2 H2 O2 2_576 0.93 2.39 3.323(2) 177 yes
C18B H18D Cg3 2_665 0.96 2.83 3.54(2) 133 yes
C18C H18I Cg3 2_665 0.96 2.90 3.47(2) 119 yes
C19C H19I Cg2 1_465 0.96 2.95 3.75(2) 141 yes
C1 O2 Cg2 1_455 1.205(2) 3.528(2) 3.802(2) 94.68(11) no

loop_
_geom_torsion_atom_site_label_1
_geom_torsion_atom_site_label_2
_geom_torsion_atom_site_label_3
_geom_torsion_atom_site_label_4
_geom_torsion
C1 O1 C5 C6 -179.82(15)
C1 O1 C5 C4 0.4(2)
C9 C4 C5 O1 -177.87(14)
C3 C4 C5 O1 2.9(2)
C9 C4 C5 C6 2.4(2)
C3 C4 C5 C6 -176.80(15)
C13 C12 C11 C16 1.2(3)
C13 C12 C11 C10 -177.33(16)
C12 C11 C16 C15 -2.0(3)
C10 C11 C16 C15 176.59(16)
C15 C14 C13 C12 -2.2(3)
C17 C14 C13 C12 178.25(17)
C11 C12 C13 C14 1.0(3)
C3 O3 C10 O4 -0.7(3)
C3 O3 C10 C11 177.51(14)
C12 C11 C10 O4 179.64(18)
C16 C11 C10 O4 1.1(3)
C12 C11 C10 O3 1.5(2)
C16 C11 C10 O3 -177.09(14)
C15 C14 C17 C18C 96.6(8)
C13 C14 C17 C18C -83.9(8)
C15 C14 C17 C18B 62.4(10)
C13 C14 C17 C18B -118.1(10)
C15 C14 C17 C20A -94.8(2)
C13 C14 C17 C20A 84.7(3)
C15 C14 C17 C19C -141.2(7)
C13 C14 C17 C19C 38.2(8)
C15 C14 C17 C19B -169.4(10)
C13 C14 C17 C19B 10.1(10)
C15 C14 C17 C18A 27.9(3)
C13 C14 C17 C18A -152.6(2)
C15 C14 C17 C19A 146.2(2)
C13 C14 C17 C19A -34.3(3)
C15 C14 C17 C20C -24.5(7)
C13 C14 C17 C20C 155.0(7)
C15 C14 C17 C20B -54.0(9)
C13 C14 C17 C20B 125.5(9)
C13 C14 C15 C16 1.4(3)
C17 C14 C15 C16 -179.10(16)
C11 C16 C15 C14 0.7(3)
O1 C5 C6 C7 178.80(16)
C4 C5 C6 C7 -1.4(3)
C1 C2 C3 O3 175.81(15)
C1 C2 C3 C4 -0.9(3)
C10 O3 C3 C2 60.6(2)
C10 O3 C3 C4 -122.45(16)
C5 C4 C3 C2 -2.7(2)
C9 C4 C3 C2 178.21(16)
C5 C4 C3 O3 -179.61(13)
C9 C4 C3 O3 1.3(2)
C5 C4 C9 C8 -1.4(3)
C3 C4 C9 C8 177.69(17)
C5 O1 C1 O2 175.72(14)
C5 O1 C1 C2 -4.0(2)
C3 C2 C1 O2 -175.46(17)
C3 C2 C1 O1 4.2(2)
C4 C9 C8 C7 -0.4(3)
C5 C6 C7 C8 -0.5(3)
C9 C8 C7 C6 1.4(3)
